data_4310126
loop_
_publ_author_name
'Dingxian Jia'
'Qianxin Zhao'
'Yong Zhang'
'Jie Dai'
'Jinglin Zuo'

_publ_section_title
;
Solvothermal Syntheses of [Ln(en)3(H2O)x(\m3-x-SbS4)] (Ln = La,x= 0; Ln =
Nd,x= 1) and [Ln(en)4]SbS4.0.5en (Ln = Eu, Dy, Yb): A Systematic Study
on the Formation and Crystal Structures of New Lanthanide Thioantimonates(V)
;
_journal_name_full 'Inorganic Chemistry'
_journal_page_first 8861
_journal_page_last 8867
_journal_paper_doi 10.1021/ic051402g
_journal_volume 44
_journal_year 2005
_chemical_formula_moiety 'C6 H26 N6 Nd O, S4 Sb'
_chemical_formula_sum 'C6 H26 N6 Nd O S4 Sb'
_chemical_formula_weight 592.56
_chemical_name_systematic
; 
 ? 
;
_space_group_IT_number 62
_symmetry_cell_setting orthorhombic
_symmetry_Int_Tables_number 62
_symmetry_space_group_name_Hall '-P 2ac 2n'
_symmetry_space_group_name_H-M 'P n m a'
_atom_sites_solution_hydrogens geom
_atom_sites_solution_primary direct
_atom_sites_solution_secondary difmap
_audit_creation_method SHELXL-97
_cell_angle_alpha 90.00
_cell_angle_beta 90.00
_cell_angle_gamma 90.00
_cell_formula_units_Z 4
_cell_length_a 9.2634(15)
_cell_length_b 13.418(2)
_cell_length_c 14.757(2)
_cell_measurement_reflns_used 8589
_cell_measurement_temperature 193(2)
_cell_measurement_theta_max 27.5
_cell_measurement_theta_min 3.0
_cell_volume 1834.2(5)
_computing_cell_refinement CrystalClear
_computing_data_collection CrystalClear
_computing_data_reduction CrystalStructure
_computing_structure_refinement 'SHELXL-97 (Sheldrick, 1997)'
_computing_structure_solution 'SHELXS-97 (Sheldrick, 1990)'
_diffrn_ambient_temperature 193(2)
_diffrn_detector_area_resol_mean 7.31
_diffrn_measured_fraction_theta_full 0.993
_diffrn_measured_fraction_theta_max 0.993
_diffrn_measurement_device_type 'Rigaku Mercury'
_diffrn_measurement_method \w
_diffrn_radiation_monochromator graphite
_diffrn_radiation_source 'fine-focus sealed tube'
_diffrn_radiation_type MoK\a
_diffrn_radiation_wavelength 0.71073
_diffrn_reflns_av_R_equivalents 0.0298
_diffrn_reflns_av_sigmaI/netI 0.0158
_diffrn_reflns_limit_h_max 12
_diffrn_reflns_limit_h_min -10
_diffrn_reflns_limit_k_max 17
_diffrn_reflns_limit_k_min -17
_diffrn_reflns_limit_l_max 18
_diffrn_reflns_limit_l_min -19
_diffrn_reflns_number 19307
_diffrn_reflns_theta_full 27.48
_diffrn_reflns_theta_max 27.48
_diffrn_reflns_theta_min 3.01
_exptl_absorpt_coefficient_mu 4.729
_exptl_absorpt_correction_T_max 0.3844
_exptl_absorpt_correction_T_min 0.2535
_exptl_absorpt_correction_type multi-scan
_exptl_absorpt_process_details 'Jacobson, R. (1998) Private communication'
_exptl_crystal_colour light-Blue-red
_exptl_crystal_density_diffrn 2.146
_exptl_crystal_density_method 'not measured'
_exptl_crystal_description block
_exptl_crystal_F_000 1148
_exptl_crystal_size_max 0.40
_exptl_crystal_size_mid 0.30
_exptl_crystal_size_min 0.25
_refine_diff_density_max 0.890
_refine_diff_density_min -0.810
_refine_diff_density_rms 0.111
_refine_ls_extinction_coef 0.0070(4)
_refine_ls_extinction_expression Fc^*^=kFc[1+0.001xFc^2^\l^3^/sin(2\q)]^-1/4^
_refine_ls_extinction_method SHELXL
_refine_ls_goodness_of_fit_ref 1.119
_refine_ls_hydrogen_treatment constr
_refine_ls_matrix_type full
_refine_ls_number_parameters 94
_refine_ls_number_reflns 2176
_refine_ls_number_restraints 2
_refine_ls_restrained_S_all 1.124
_refine_ls_R_factor_all 0.0243
_refine_ls_R_factor_gt 0.0241
_refine_ls_shift/su_max 0.001
_refine_ls_shift/su_mean 0.000
_refine_ls_structure_factor_coef Fsqd
_refine_ls_weighting_details 'calc w=1/[\s^2^(Fo^2^)+(0.0520P)^2^+5.4904P] where P=(Fo^2^+2Fc^2^)/3'
_refine_ls_weighting_scheme calc
_refine_ls_wR_factor_gt 0.0837
_refine_ls_wR_factor_ref 0.0838
_reflns_number_gt 2170
_reflns_number_total 2176
_reflns_threshold_expression >2sigma(I)
_cod_data_source_file ic051402gsi20050817_093330.cif
_cod_data_source_block shelxl
_cod_original_sg_symbol_Hall -p_2ac_2n
_cod_database_code 4310126

loop_
_symmetry_equiv_pos_as_xyz
'x, y, z'
'-x+1/2, y+1/2, z+1/2'
'x, -y+1/2, z'
'-x+1/2, -y, z+1/2'
'-x, -y, -z'
'x-1/2, -y-1/2, -z-1/2'
'-x, y-1/2, -z'
'x-1/2, y, -z-1/2'

loop_
_atom_site_label
_atom_site_type_symbol
_atom_site_fract_x
_atom_site_fract_y
_atom_site_fract_z
_atom_site_U_iso_or_equiv
_atom_site_adp_type
_atom_site_occupancy
_atom_site_symmetry_multiplicity
_atom_site_calc_flag
_atom_site_refinement_flags
_atom_site_disorder_assembly
_atom_site_disorder_group
Nd1 Nd 0.26490(3) 0.7500 0.474098(18) 0.00957(13) Uani 1 2 d S . .
Sb1 Sb 0.78088(4) 0.7500 0.45975(2) 0.01152(13) Uani 1 2 d S . .
S1 S 0.57260(15) 0.7500 0.54659(10) 0.0278(4) Uani 1 2 d S . .
S2 S 0.97257(13) 0.7500 0.56139(8) 0.0155(3) Uani 1 2 d S . .
S3 S 0.79198(10) 0.89042(7) 0.36686(7) 0.0175(2) Uani 1 1 d . . .
O1 O 0.1159(5) 0.7500 0.3209(3) 0.0324(10) Uani 1 2 d S . .
N1 N 0.4070(3) 0.8679(2) 0.3621(2) 0.0180(6) Uani 1 1 d . . .
H1A H 0.5044 0.8585 0.3705 0.022 Uiso 1 1 calc R . .
H1B H 0.3855 0.8498 0.3035 0.022 Uiso 1 1 calc R . .
N2 N 0.1505(4) 0.9282(2) 0.4508(2) 0.0173(6) Uani 1 1 d . . .
H2A H 0.0533 0.9203 0.4403 0.021 Uiso 1 1 calc R . .
H2B H 0.1601 0.9631 0.5041 0.021 Uiso 1 1 calc R . .
N3 N 0.2675(9) 0.8529(6) 0.6295(6) 0.0148(18) Uiso 0.50 1 d P . .
N4 N 0.3052(10) 0.6438(6) 0.6250(5) 0.018(2) Uiso 0.50 1 d PD . .
C1 C 0.3740(4) 0.9747(3) 0.3737(3) 0.0231(8) Uani 1 1 d . . .
H1C H 0.4152 1.0131 0.3226 0.028 Uiso 1 1 calc R . .
H1D H 0.4179 0.9993 0.4305 0.028 Uiso 1 1 calc R . .
C2 C 0.2115(4) 0.9893(3) 0.3768(3) 0.0197(8) Uani 1 1 d . . .
H2C H 0.1889 1.0605 0.3873 0.024 Uiso 1 1 calc R . .
H2D H 0.1682 0.9692 0.3183 0.024 Uiso 1 1 calc R . .
C3 C 0.3162(11) 0.7984(7) 0.7122(6) 0.0259(19) Uiso 0.50 1 d PD . .
C4 C 0.2590(11) 0.6937(7) 0.7094(6) 0.0254(19) Uiso 0.50 1 d PD . .

loop_
_atom_site_aniso_label
_atom_site_aniso_U_11
_atom_site_aniso_U_22
_atom_site_aniso_U_33
_atom_site_aniso_U_23
_atom_site_aniso_U_13
_atom_site_aniso_U_12
Nd1 0.01092(18) 0.00903(17) 0.00877(17) 0.000 0.00013(8) 0.000
Sb1 0.0100(2) 0.0137(2) 0.01094(19) 0.000 -0.00028(11) 0.000
S1 0.0112(7) 0.0568(10) 0.0153(6) 0.000 0.0015(5) 0.000
S2 0.0112(6) 0.0230(6) 0.0124(6) 0.000 -0.0011(4) 0.000
S3 0.0204(4) 0.0146(4) 0.0176(4) 0.0027(3) -0.0023(4) 0.0013(3)
O1 0.035(2) 0.035(2) 0.028(2) 0.000 -0.005(2) 0.000
N1 0.0137(14) 0.0202(15) 0.0201(15) 0.0036(13) -0.0006(12) 0.0018(12)
N2 0.0209(16) 0.0143(14) 0.0168(14) 0.0006(12) 0.0012(12) 0.0031(13)
C1 0.026(2) 0.0163(17) 0.027(2) 0.0047(15) 0.0009(16) -0.0073(15)
C2 0.0271(19) 0.0121(16) 0.020(2) 0.0045(14) -0.0005(16) 0.0033(15)

loop_
_atom_type_symbol
_atom_type_description
_atom_type_scat_dispersion_real
_atom_type_scat_dispersion_imag
_atom_type_scat_source
C C 0.0033 0.0016 'International Tables Vol C Tables 4.2.6.8 and 6.1.1.4'
H H 0.0000 0.0000 'International Tables Vol C Tables 4.2.6.8 and 6.1.1.4'
N N 0.0061 0.0033 'International Tables Vol C Tables 4.2.6.8 and 6.1.1.4'
Nd Nd -0.1943 3.0179 'International Tables Vol C Tables 4.2.6.8 and 6.1.1.4'
O O 0.0106 0.0060 'International Tables Vol C Tables 4.2.6.8 and 6.1.1.4'
S S 0.1246 0.1234 'International Tables Vol C Tables 4.2.6.8 and 6.1.1.4'
Sb Sb -0.5866 1.5461 'International Tables Vol C Tables 4.2.6.8 and 6.1.1.4'

loop_
_geom_angle_atom_site_label_1
_geom_angle_atom_site_label_2
_geom_angle_atom_site_label_3
_geom_angle
_geom_angle_site_symmetry_1
_geom_angle_site_symmetry_3
_geom_angle_publ_flag
N2 Nd1 N2 130.04(15) 3_565 . ?
N2 Nd1 N1 64.88(10) 3_565 3_565 ?
N2 Nd1 N1 131.46(10) . 3_565 ?
N2 Nd1 N1 131.46(10) 3_565 . ?
N2 Nd1 N1 64.88(10) . . ?
N1 Nd1 N1 73.66(14) 3_565 . ?
N2 Nd1 O1 71.31(8) 3_565 . ?
N2 Nd1 O1 71.31(8) . . ?
N1 Nd1 O1 74.07(11) 3_565 . ?
N1 Nd1 O1 74.07(11) . . ?
N2 Nd1 N4 130.43(19) 3_565 3_565 ?
N2 Nd1 N4 71.39(19) . 3_565 ?
N1 Nd1 N4 140.6(2) 3_565 3_565 ?
N1 Nd1 N4 97.63(19) . 3_565 ?
O1 Nd1 N4 141.68(19) . 3_565 ?
N2 Nd1 N4 71.39(19) 3_565 . ?
N2 Nd1 N4 130.43(19) . . ?
N1 Nd1 N4 97.63(19) 3_565 . ?
N1 Nd1 N4 140.6(2) . . ?
O1 Nd1 N4 141.68(19) . . ?
N4 Nd1 N4 64.5(3) 3_565 . ?
N2 Nd1 N3 125.6(2) 3_565 . ?
N2 Nd1 N3 69.36(19) . . ?
N1 Nd1 N3 147.3(2) 3_565 . ?
N1 Nd1 N3 102.9(2) . . ?
O1 Nd1 N3 137.37(19) . . ?
N4 Nd1 N3 7.7(2) 3_565 . ?
N4 Nd1 N3 63.87(16) . . ?
N2 Nd1 N3 69.36(19) 3_565 3_565 ?
N2 Nd1 N3 125.64(19) . 3_565 ?
N1 Nd1 N3 102.9(2) 3_565 3_565 ?
N1 Nd1 N3 147.3(2) . 3_565 ?
O1 Nd1 N3 137.37(19) . 3_565 ?
N4 Nd1 N3 63.87(16) 3_565 3_565 ?
N4 Nd1 N3 7.7(2) . 3_565 ?
N3 Nd1 N3 62.1(4) . 3_565 ?
N2 Nd1 S2 72.13(7) 3_565 1_455 ?
N2 Nd1 S2 72.13(7) . 1_455 ?
N1 Nd1 S2 135.99(7) 3_565 1_455 ?
N1 Nd1 S2 135.99(7) . 1_455 ?
O1 Nd1 S2 84.02(11) . 1_455 ?
N4 Nd1 S2 76.6(2) 3_565 1_455 ?
N4 Nd1 S2 76.6(2) . 1_455 ?
N3 Nd1 S2 68.91(19) . 1_455 ?
N3 Nd1 S2 68.91(19) 3_565 1_455 ?
N2 Nd1 S1 114.95(7) 3_565 . ?
N2 Nd1 S1 114.95(7) . . ?
N1 Nd1 S1 75.72(7) 3_565 . ?
N1 Nd1 S1 75.72(7) . . ?
O1 Nd1 S1 141.99(11) . . ?
N4 Nd1 S1 64.92(19) 3_565 . ?
N4 Nd1 S1 64.9(2) . . ?
N3 Nd1 S1 71.98(19) . . ?
N3 Nd1 S1 71.98(19) 3_565 . ?
S2 Nd1 S1 133.99(4) 1_455 . ?
S1 Sb1 S2 106.22(5) . . ?
S1 Sb1 S3 111.22(3) . 3_565 ?
S2 Sb1 S3 110.22(3) . 3_565 ?
S1 Sb1 S3 111.22(3) . . ?
S2 Sb1 S3 110.22(3) . . ?
S3 Sb1 S3 107.77(5) 3_565 . ?
Sb1 S1 Nd1 125.84(6) . . ?
Sb1 S2 Nd1 114.38(5) . 1_655 ?
C1 N1 Nd1 114.0(2) . . ?
C1 N1 H1A 108.8 . . ?
Nd1 N1 H1A 108.8 . . ?
C1 N1 H1B 108.8 . . ?
Nd1 N1 H1B 108.8 . . ?
H1A N1 H1B 107.7 . . ?
C2 N2 Nd1 116.5(2) . . ?
C2 N2 H2A 108.2 . . ?
Nd1 N2 H2A 108.2 . . ?
C2 N2 H2B 108.2 . . ?
Nd1 N2 H2B 108.2 . . ?
H2A N2 H2B 107.3 . . ?
N4 N3 C4 106(2) 3_565 3_565 ?
N4 N3 C3 85(2) 3_565 . ?
C4 N3 C3 21.2(5) 3_565 . ?
N4 N3 Nd1 85(2) 3_565 . ?
C4 N3 Nd1 120.9(6) 3_565 . ?
C3 N3 Nd1 116.8(5) . . ?
N3 N4 C4 60(2) 3_565 . ?
N3 N4 C3 81(2) 3_565 3_565 ?
C4 N4 C3 20.9(4) . 3_565 ?
N3 N4 Nd1 87(2) 3_565 . ?
C4 N4 Nd1 114.9(6) . . ?
C3 N4 Nd1 116.5(5) 3_565 . ?
N1 C1 C2 109.6(3) . . ?
N1 C1 H1C 109.8 . . ?
C2 C1 H1C 109.8 . . ?
N1 C1 H1D 109.8 . . ?
C2 C1 H1D 109.8 . . ?
H1C C1 H1D 108.2 . . ?
N2 C2 C1 109.2(3) . . ?
N2 C2 H2C 109.8 . . ?
C1 C2 H2C 109.8 . . ?
N2 C2 H2D 109.8 . . ?
C1 C2 H2D 109.8 . . ?
H2C C2 H2D 108.3 . . ?
C4 C3 C3 101.3(16) 3_565 3_565 ?
C4 C3 N3 63.0(15) 3_565 . ?
C3 C3 N3 119.3(5) 3_565 . ?
C4 C3 N4 76.5(15) 3_565 3_565 ?
C3 C3 N4 121.0(5) 3_565 3_565 ?
N3 C3 N4 13.7(4) . 3_565 ?
C4 C3 C4 80.6(18) 3_565 . ?
C3 C3 C4 20.7(4) 3_565 . ?
N3 C3 C4 109.2(8) . . ?
N4 C3 C4 115.8(8) 3_565 . ?
C3 C4 N3 95.9(16) 3_565 3_565 ?
C3 C4 N4 82.6(15) 3_565 . ?
N3 C4 N4 13.5(5) 3_565 . ?
C3 C4 C4 78.7(16) 3_565 3_565 ?
N3 C4 C4 117.9(5) 3_565 3_565 ?
N4 C4 C4 117.0(5) . 3_565 ?
C3 C4 C3 57.9(16) 3_565 . ?
N3 C4 C3 116.2(9) 3_565 . ?
N4 C4 C3 110.2(8) . . ?
C4 C4 C3 20.7(4) 3_565 . ?

loop_
_geom_bond_atom_site_label_1
_geom_bond_atom_site_label_2
_geom_bond_distance
_geom_bond_site_symmetry_2
_geom_bond_publ_flag
Nd1 N2 2.637(3) 3_565 ?
Nd1 N2 2.637(3) . ?
Nd1 N1 2.640(3) 3_565 ?
Nd1 N1 2.640(3) . ?
Nd1 O1 2.648(5) . ?
Nd1 N4 2.671(8) 3_565 ?
Nd1 N4 2.671(8) . ?
Nd1 N3 2.677(8) . ?
Nd1 N3 2.677(8) 3_565 ?
Nd1 S2 2.9987(13) 1_455 ?
Nd1 S1 3.0445(15) . ?
Sb1 S1 2.3161(15) . ?
Sb1 S2 2.3244(13) . ?
Sb1 S3 2.3323(10) 3_565 ?
Sb1 S3 2.3323(10) . ?
S2 Nd1 2.9987(13) 1_655 ?
N1 C1 1.474(5) . ?
N1 H1A 0.9200 . ?
N1 H1B 0.9200 . ?
N2 C2 1.478(5) . ?
N2 H2A 0.9200 . ?
N2 H2B 0.9200 . ?
N3 N4 0.358(11) 3_565 ?
N3 C4 1.337(13) 3_565 ?
N3 C3 1.493(12) . ?
N4 N3 0.358(11) 3_565 ?
N4 C4 1.476(11) . ?
N4 C3 1.505(12) 3_565 ?
C1 C2 1.519(5) . ?
C1 H1C 0.9900 . ?
C1 H1D 0.9900 . ?
C2 H2C 0.9900 . ?
C2 H2D 0.9900 . ?
C3 C4 0.542(10) 3_565 ?
C3 C3 1.299(18) 3_565 ?
C3 N4 1.505(12) 3_565 ?
C3 C4 1.502(10) . ?
C4 C3 0.542(11) 3_565 ?
C4 N3 1.337(13) 3_565 ?
C4 C4 1.512(18) 3_565 ?

loop_
_geom_hbond_atom_site_label_D
_geom_hbond_atom_site_label_H
_geom_hbond_atom_site_label_A
_geom_hbond_distance_DH
_geom_hbond_distance_HA
_geom_hbond_distance_DA
_geom_hbond_angle_DHA
_geom_hbond_site_symmetry_A
N1 H1A S3 0.92 2.70 3.580(3) 160.7 .
N1 H1B S3 0.92 2.71 3.555(3) 152.4 8_556
N2 H2A S3 0.92 2.68 3.581(4) 165.7 1_455
N2 H2B N3 0.92 2.57 3.024(9) 111.1 .
N2 H2B N4 0.92 2.65 3.097(9) 110.4 3_565
N2 H2B S3 0.92 2.77 3.667(3) 164.6 5_676

loop_
_geom_torsion_atom_site_label_1
_geom_torsion_atom_site_label_2
_geom_torsion_atom_site_label_3
_geom_torsion_atom_site_label_4
_geom_torsion
_geom_torsion_site_symmetry_1
_geom_torsion_site_symmetry_2
_geom_torsion_site_symmetry_3
_geom_torsion_site_symmetry_4
_geom_torsion_publ_flag
S2 Sb1 S1 Nd1 180.0 . . . . ?
S3 Sb1 S1 Nd1 -60.06(3) 3_565 . . . ?
S3 Sb1 S1 Nd1 60.06(3) . . . . ?
N2 Nd1 S1 Sb1 91.22(7) 3_565 . . . ?
N2 Nd1 S1 Sb1 -91.22(7) . . . . ?
N1 Nd1 S1 Sb1 38.21(7) 3_565 . . . ?
N1 Nd1 S1 Sb1 -38.21(7) . . . . ?
O1 Nd1 S1 Sb1 0.000(1) . . . . ?
N4 Nd1 S1 Sb1 -143.89(19) 3_565 . . . ?
N4 Nd1 S1 Sb1 143.89(19) . . . . ?
N3 Nd1 S1 Sb1 -147.15(19) . . . . ?
N3 Nd1 S1 Sb1 147.15(19) 3_565 . . . ?
S2 Nd1 S1 Sb1 180.0 1_455 . . . ?
S1 Sb1 S2 Nd1 180.0 . . . 1_655 ?
S3 Sb1 S2 Nd1 59.42(3) 3_565 . . 1_655 ?
S3 Sb1 S2 Nd1 -59.42(3) . . . 1_655 ?
N2 Nd1 N1 C1 142.5(2) 3_565 . . . ?
N2 Nd1 N1 C1 20.2(2) . . . . ?
N1 Nd1 N1 C1 174.4(2) 3_565 . . . ?
O1 Nd1 N1 C1 96.7(3) . . . . ?
N4 Nd1 N1 C1 -45.0(3) 3_565 . . . ?
N4 Nd1 N1 C1 -103.6(4) . . . . ?
N3 Nd1 N1 C1 -39.3(3) . . . . ?
N3 Nd1 N1 C1 -97.2(4) 3_565 . . . ?
S2 Nd1 N1 C1 33.5(3) 1_455 . . . ?
S1 Nd1 N1 C1 -106.6(3) . . . . ?
N2 Nd1 N2 C2 -113.5(3) 3_565 . . . ?
N1 Nd1 N2 C2 -23.4(3) 3_565 . . . ?
N1 Nd1 N2 C2 10.6(2) . . . . ?
O1 Nd1 N2 C2 -70.1(3) . . . . ?
N4 Nd1 N2 C2 118.8(3) 3_565 . . . ?
N4 Nd1 N2 C2 146.8(3) . . . . ?
N3 Nd1 N2 C2 126.7(3) . . . . ?
N3 Nd1 N2 C2 154.4(3) 3_565 . . . ?
S2 Nd1 N2 C2 -159.7(3) 1_455 . . . ?
S1 Nd1 N2 C2 69.4(3) . . . . ?
N2 Nd1 N3 N4 131(2) 3_565 . . 3_565 ?
N2 Nd1 N3 N4 -104(2) . . . 3_565 ?
N1 Nd1 N3 N4 32(3) 3_565 . . 3_565 ?
N1 Nd1 N3 N4 -47(2) . . . 3_565 ?
O1 Nd1 N3 N4 -128(2) . . . 3_565 ?
N4 Nd1 N3 N4 93(2) . . . 3_565 ?
N3 Nd1 N3 N4 101(2) 3_565 . . 3_565 ?
S2 Nd1 N3 N4 178(2) 1_455 . . 3_565 ?
S1 Nd1 N3 N4 23(2) . . . 3_565 ?
N2 Nd1 N3 C4 25.0(8) 3_565 . . 3_565 ?
N2 Nd1 N3 C4 150.1(8) . . . 3_565 ?
N1 Nd1 N3 C4 -73.6(9) 3_565 . . 3_565 ?
N1 Nd1 N3 C4 -153.3(7) . . . 3_565 ?
O1 Nd1 N3 C4 126.3(7) . . . 3_565 ?
N4 Nd1 N3 C4 -106(3) 3_565 . . 3_565 ?
N4 Nd1 N3 C4 -12.9(7) . . . 3_565 ?
N3 Nd1 N3 C4 -4.5(8) 3_565 . . 3_565 ?
S2 Nd1 N3 C4 72.0(7) 1_455 . . 3_565 ?
S1 Nd1 N3 C4 -83.2(7) . . . 3_565 ?
N2 Nd1 N3 C3 48.7(7) 3_565 . . . ?
N2 Nd1 N3 C3 173.9(7) . . . . ?
N1 Nd1 N3 C3 -49.9(8) 3_565 . . . ?
N1 Nd1 N3 C3 -129.6(6) . . . . ?
O1 Nd1 N3 C3 150.1(6) . . . . ?
N4 Nd1 N3 C3 -82(2) 3_565 . . . ?
N4 Nd1 N3 C3 10.8(7) . . . . ?
N3 Nd1 N3 C3 19.2(7) 3_565 . . . ?
S2 Nd1 N3 C3 95.8(7) 1_455 . . . ?
S1 Nd1 N3 C3 -59.5(6) . . . . ?
N2 Nd1 N4 N3 -73(2) 3_565 . . 3_565 ?
N2 Nd1 N4 N3 54(2) . . . 3_565 ?
N1 Nd1 N4 N3 -134(2) 3_565 . . 3_565 ?
N1 Nd1 N4 N3 153(2) . . . 3_565 ?
O1 Nd1 N4 N3 -60(2) . . . 3_565 ?
N4 Nd1 N4 N3 83(2) 3_565 . . 3_565 ?
N3 Nd1 N4 N3 75(2) . . . 3_565 ?
S2 Nd1 N4 N3 2(2) 1_455 . . 3_565 ?
S1 Nd1 N4 N3 156(2) . . . 3_565 ?
N2 Nd1 N4 C4 -128.8(7) 3_565 . . . ?
N2 Nd1 N4 C4 -1.6(8) . . . . ?
N1 Nd1 N4 C4 171.0(6) 3_565 . . . ?
N1 Nd1 N4 C4 97.5(7) . . . . ?
O1 Nd1 N4 C4 -115.1(6) . . . . ?
N4 Nd1 N4 C4 27.9(7) 3_565 . . . ?
N3 Nd1 N4 C4 19.4(7) . . . . ?
N3 Nd1 N4 C4 -55(2) 3_565 . . . ?
S2 Nd1 N4 C4 -53.4(6) 1_455 . . . ?
S1 Nd1 N4 C4 100.8(7) . . . . ?
N2 Nd1 N4 C3 -151.9(7) 3_565 . . 3_565 ?
N2 Nd1 N4 C3 -24.7(8) . . . 3_565 ?
N1 Nd1 N4 C3 147.9(6) 3_565 . . 3_565 ?
N1 Nd1 N4 C3 74.4(7) . . . 3_565 ?
O1 Nd1 N4 C3 -138.2(6) . . . 3_565 ?
N4 Nd1 N4 C3 4.8(8) 3_565 . . 3_565 ?
N3 Nd1 N4 C3 -3.7(7) . . . 3_565 ?
N3 Nd1 N4 C3 -79(2) 3_565 . . 3_565 ?
S2 Nd1 N4 C3 -76.6(7) 1_455 . . 3_565 ?
S1 Nd1 N4 C3 77.6(7) . . . 3_565 ?
Nd1 N1 C1 C2 -48.4(4) . . . . ?
Nd1 N2 C2 C1 -38.8(4) . . . . ?
N1 C1 C2 N2 57.0(4) . . . . ?
N4 N3 C3 C4 171(3) 3_565 . . 3_565 ?
Nd1 N3 C3 C4 -106.9(17) . . . 3_565 ?
N4 N3 C3 C3 -101(2) 3_565 . . 3_565 ?
C4 N3 C3 C3 88.1(17) 3_565 . . 3_565 ?
Nd1 N3 C3 C3 -18.9(7) . . . 3_565 ?
C4 N3 C3 N4 -171(3) 3_565 . . 3_565 ?
Nd1 N3 C3 N4 82(2) . . . 3_565 ?
N4 N3 C3 C4 -121(2) 3_565 . . . ?
C4 N3 C3 C4 68.2(17) 3_565 . . . ?
Nd1 N3 C3 C4 -38.7(9) . . . . ?
N3 N4 C4 C3 -171(3) 3_565 . . 3_565 ?
Nd1 N4 C4 C3 -99.6(16) . . . 3_565 ?
C3 N4 C4 N3 171(3) 3_565 . . 3_565 ?
Nd1 N4 C4 N3 71(2) . . . 3_565 ?
N3 N4 C4 C4 -97(3) 3_565 . . 3_565 ?
C3 N4 C4 C4 73.2(16) 3_565 . . 3_565 ?
Nd1 N4 C4 C4 -26.4(7) . . . 3_565 ?
N3 N4 C4 C3 -119(3) 3_565 . . . ?
C3 N4 C4 C3 51.8(14) 3_565 . . . ?
Nd1 N4 C4 C3 -47.8(8) . . . . ?
C4 C3 C4 C3 180.0 3_565 . . 3_565 ?
N3 C3 C4 C3 123.0(13) . . . 3_565 ?
N4 C3 C4 C3 110.0(14) 3_565 . . 3_565 ?
C4 C3 C4 N3 100.0(15) 3_565 . . 3_565 ?
C3 C3 C4 N3 -80.0(15) 3_565 . . 3_565 ?
N3 C3 C4 N3 43.0(9) . . . 3_565 ?
N4 C3 C4 N3 30.0(10) 3_565 . . 3_565 ?
C4 C3 C4 N4 113.2(14) 3_565 . . . ?
C3 C3 C4 N4 -66.8(14) 3_565 . . . ?
N3 C3 C4 N4 56.2(8) . . . . ?
N4 C3 C4 N4 43.1(8) 3_565 . . . ?
C3 C3 C4 C4 180.000(1) 3_565 . . 3_565 ?
N3 C3 C4 C4 -57.0(13) . . . 3_565 ?
N4 C3 C4 C4 -70.0(14) 3_565 . . 3_565 ?
